data_7028208
loop_
_publ_author_name
'Falkenhagen, Jan P.'
'Limberg, Christian'
'Demeshko, Serhiy'
'Horn, Sebastian'
'Haumann, Michael'
'Braun, Beatrice'
'Mebs, Stefan'

_publ_section_title
;
 Iron-molybdenum-oxo complexes as initiators for olefin autoxidation with
 O2.
;
_journal_issue 2
_journal_name_full 'Dalton transactions (Cambridge, England : 2003)'
_journal_page_first 806
_journal_page_last 816
_journal_paper_doi 10.1039/c3dt52349g
_journal_volume 43
_journal_year 2014
_chemical_formula_moiety 'C36 H36 Co2 Mo2 N8 O8, 2(C4 H6 N2), 2(C F3 O3 S)'
_chemical_formula_sum 'C46 H48 Co2 F6 Mo2 N12 O14 S2'
_chemical_formula_weight 1480.82
_chemical_name_systematic
; 
 ? 
;
_space_group_IT_number 15
_symmetry_cell_setting monoclinic
_symmetry_Int_Tables_number 15
_symmetry_space_group_name_Hall '-C 2yc'
_symmetry_space_group_name_H-M 'C 1 2/c 1'
_atom_sites_solution_hydrogens geom
_atom_sites_solution_primary direct
_atom_sites_solution_secondary difmap
_audit_creation_method SHELXL-97
_cell_angle_alpha 90.00
_cell_angle_beta 116.26(3)
_cell_angle_gamma 90.00
_cell_formula_units_Z 4
_cell_length_a 24.080(5)
_cell_length_b 15.135(3)
_cell_length_c 16.790(3)
_cell_measurement_reflns_used 738
_cell_measurement_temperature 100(2)
_cell_measurement_theta_max 16.66
_cell_measurement_theta_min 3.16
_cell_volume 5488(2)
_computing_cell_refinement 'STOE X-AREA'
_computing_data_collection 'STOE X-AREA'
_computing_data_reduction 'STOE X-RED'
_computing_structure_refinement 'SHELXL-97 (Sheldrick, 1997)'
_computing_structure_solution SIR97
_diffrn_ambient_temperature 100(2)
_diffrn_detector 'image plate (34 cm diameter)'
_diffrn_detector_area_resol_mean 6.67
_diffrn_detector_type STOE
_diffrn_measured_fraction_theta_full 0.994
_diffrn_measured_fraction_theta_max 0.994
_diffrn_measurement_details ' 436 frames, detector distance = 110 mm'
_diffrn_measurement_device '2-circle goniometer'
_diffrn_measurement_device_type 'STOE IPDS 2T'
_diffrn_measurement_method 'rotation method'
_diffrn_radiation_collimation '0.5 mm diameter, monocapillary'
_diffrn_radiation_monochromator 'plane graphite'
_diffrn_radiation_polarisn_norm 100(2)
_diffrn_radiation_type 'Mo K\a'
_diffrn_radiation_wavelength 0.71073
_diffrn_reflns_av_R_equivalents 0.1093
_diffrn_reflns_av_unetI/netI 0.1604
_diffrn_reflns_limit_h_max 29
_diffrn_reflns_limit_h_min -29
_diffrn_reflns_limit_k_max 18
_diffrn_reflns_limit_k_min -18
_diffrn_reflns_limit_l_max 20
_diffrn_reflns_limit_l_min -20
_diffrn_reflns_number 46109
_diffrn_reflns_theta_full 26.00
_diffrn_reflns_theta_max 26.00
_diffrn_reflns_theta_min 3.22
_diffrn_source 'sealed X-ray tube, 12 x 0.4 mm long-fine focus'
_diffrn_source_current 45
_diffrn_source_power 2.25
_diffrn_source_voltage 50
_exptl_absorpt_coefficient_mu 1.213
_exptl_absorpt_correction_T_max 0.8994
_exptl_absorpt_correction_T_min 0.8047
_exptl_absorpt_correction_type numerical
_exptl_absorpt_process_details 'STOE X-RED'
_exptl_crystal_colour red
_exptl_crystal_density_diffrn 1.792
_exptl_crystal_density_method 'not measured'
_exptl_crystal_description block
_exptl_crystal_F_000 2976
_exptl_crystal_size_max 0.25
_exptl_crystal_size_mid 0.15
_exptl_crystal_size_min 0.13
_refine_diff_density_max 1.275
_refine_diff_density_min -0.948
_refine_diff_density_rms 0.135
_refine_ls_extinction_method none
_refine_ls_goodness_of_fit_ref 0.877
_refine_ls_hydrogen_treatment constr
_refine_ls_matrix_type full
_refine_ls_number_parameters 425
_refine_ls_number_reflns 5399
_refine_ls_number_restraints 84
_refine_ls_restrained_S_all 0.871
_refine_ls_R_factor_all 0.0854
_refine_ls_R_factor_gt 0.0568
_refine_ls_shift/su_max 0.000
_refine_ls_shift/su_mean 0.000
_refine_ls_structure_factor_coef Fsqd
_refine_ls_weighting_details 'calc w=1/[\s^2^(Fo^2^)+(0.0526P)^2^+0.0000P] where P=(Fo^2^+2Fc^2^)/3'
_refine_ls_weighting_scheme calc
_refine_ls_wR_factor_gt 0.1289
_refine_ls_wR_factor_ref 0.1326
_reflns_d_resolution_high 0.811
_reflns_d_resolution_low 6.331
_reflns_limit_h_max 26
_reflns_limit_h_min -29
_reflns_limit_k_max 18
_reflns_limit_k_min 0
_reflns_limit_l_max 20
_reflns_limit_l_min 0
_reflns_number_gt 2911
_reflns_number_total 5399
_reflns_threshold_expression >2sigma(I)
_cod_data_source_file c3dt52349g.txt
_cod_data_source_block c:2012_jf184
_cod_original_sg_symbol_H-M 'C 2/c'
_cod_database_code 7028208

loop_
_symmetry_equiv_pos_as_xyz
'x, y, z'
'-x, y, -z+1/2'
'x+1/2, y+1/2, z'
'-x+1/2, y+1/2, -z+1/2'
'-x, -y, -z'
'x, -y, z-1/2'
'-x+1/2, -y+1/2, -z'
'x+1/2, -y+1/2, z-1/2'

loop_
_atom_site_label
_atom_site_type_symbol
_atom_site_fract_x
_atom_site_fract_y
_atom_site_fract_z
_atom_site_U_iso_or_equiv
_atom_site_adp_type
_atom_site_occupancy
_atom_site_symmetry_multiplicity
_atom_site_calc_flag
_atom_site_refinement_flags
_atom_site_disorder_assembly
_atom_site_disorder_group
Co1 Co 0.26651(5) 0.61119(7) 0.38548(6) 0.0145(2) Uani 1 1 d . . .
Mo1 Mo 0.17903(3) 0.72547(4) 0.42314(4) 0.01284(16) Uani 1 1 d . . .
C1 C 0.3608(4) 0.5028(6) 0.3785(5) 0.0237(19) Uani 1 1 d . . .
H1A H 0.3727 0.4446 0.4082 0.028 Uiso 1 1 calc R . .
H1B H 0.3951 0.5238 0.3662 0.028 Uiso 1 1 calc R . .
C2 C 0.3028(4) 0.4925(5) 0.2917(5) 0.0175(17) Uani 1 1 d . . .
C3 C 0.3006(4) 0.4414(5) 0.2226(5) 0.0224(18) Uani 1 1 d . . .
H3 H 0.3365 0.4119 0.2265 0.027 Uiso 1 1 calc R . .
C4 C 0.2452(4) 0.4339(5) 0.1479(5) 0.0211(18) Uani 1 1 d . . .
H4 H 0.2424 0.3978 0.1001 0.025 Uiso 1 1 calc R . .
C5 C 0.1932(4) 0.4786(5) 0.1418(5) 0.0220(18) Uani 1 1 d . . .
H5 H 0.1551 0.4748 0.0895 0.026 Uiso 1 1 calc R . .
C6 C 0.1979(4) 0.5291(5) 0.2134(5) 0.0206(18) Uani 1 1 d . . .
H6 H 0.1624 0.5584 0.2114 0.025 Uiso 1 1 calc R . .
C7 C 0.3589(4) 0.5199(5) 0.5242(5) 0.0214(18) Uani 1 1 d . . .
H7A H 0.3930 0.4762 0.5424 0.026 Uiso 1 1 calc R . .
H7B H 0.3690 0.5630 0.5729 0.026 Uiso 1 1 calc R . .
C8 C 0.3001(4) 0.4753(5) 0.5049(5) 0.0199(17) Uani 1 1 d . . .
C9 C 0.2939(4) 0.3978(5) 0.5475(5) 0.027(2) Uani 1 1 d . . .
H9 H 0.3299 0.3700 0.5911 0.032 Uiso 1 1 calc R . .
C10 C 0.2379(4) 0.3632(5) 0.5272(5) 0.028(2) Uani 1 1 d . . .
H10 H 0.2342 0.3111 0.5561 0.034 Uiso 1 1 calc R . .
C11 C 0.1850(4) 0.4041(5) 0.4632(6) 0.028(2) Uani 1 1 d . . .
H11 H 0.1449 0.3813 0.4486 0.033 Uiso 1 1 calc R . .
C12 C 0.1927(4) 0.4784(5) 0.4220(5) 0.0184(18) Uani 1 1 d . . .
H12 H 0.1573 0.5057 0.3766 0.022 Uiso 1 1 calc R . .
C13 C 0.3915(3) 0.6448(5) 0.4541(5) 0.0219(18) Uani 1 1 d . . .
H13A H 0.4326 0.6261 0.4605 0.026 Uiso 1 1 calc R . .
H13B H 0.3972 0.6758 0.5091 0.026 Uiso 1 1 calc R . .
C14 C 0.3610(3) 0.7055(5) 0.3751(5) 0.0160(16) Uani 1 1 d U . .
C15 C 0.3919(4) 0.7607(6) 0.3433(5) 0.030(2) Uani 1 1 d . . .
H15 H 0.4357 0.7650 0.3730 0.036 Uiso 1 1 calc R . .
C16 C 0.3580(4) 0.8108(6) 0.2666(6) 0.032(2) Uani 1 1 d . . .
H16 H 0.3778 0.8520 0.2450 0.038 Uiso 1 1 calc R . .
C17 C 0.2953(4) 0.7978(5) 0.2241(5) 0.028(2) Uani 1 1 d . . .
H17 H 0.2718 0.8263 0.1688 0.033 Uiso 1 1 calc R . .
C18 C 0.2656(3) 0.7447(5) 0.2592(5) 0.0180(17) Uani 1 1 d . . .
H18 H 0.2218 0.7402 0.2310 0.022 Uiso 1 1 calc R . .
N1 N 0.3511(3) 0.5670(4) 0.4395(4) 0.0162(14) Uani 1 1 d U . .
N2 N 0.2527(3) 0.5367(4) 0.2860(4) 0.0159(14) Uani 1 1 d . . .
N3 N 0.2485(3) 0.5132(4) 0.4440(4) 0.0198(15) Uani 1 1 d . . .
N4 N 0.2994(3) 0.6990(4) 0.3343(4) 0.0179(14) Uani 1 1 d . . .
O1 O 0.1859(2) 0.6576(3) 0.3363(3) 0.0169(11) Uani 1 1 d . . .
O2 O 0.2729(2) 0.6904(3) 0.4790(3) 0.0143(11) Uani 1 1 d . . .
O3 O 0.1282(2) 0.8049(3) 0.3585(3) 0.0206(12) Uani 1 1 d . . .
O4 O 0.1406(2) 0.6618(3) 0.4670(3) 0.0198(12) Uani 1 1 d . . .
N200 N 0.4288(7) 0.5339(11) 0.2519(10) 0.031(3) Uani 0.50 1 d PU A 1
C201 C 0.4610(8) 0.4815(12) 0.2457(11) 0.029(4) Uani 0.50 1 d PU A 1
C202 C 0.5000 0.4128(12) 0.2500 0.072(5) Uani 1 2 d SU A 1
H20A H 0.5306 0.4039 0.3118 0.108 Uiso 0.50 1 calc PR A 1
H20B H 0.5214 0.4271 0.2137 0.108 Uiso 0.50 1 calc PR A 1
H20C H 0.4757 0.3587 0.2275 0.108 Uiso 0.50 1 calc PR A 1
N210 N 0.4207(7) 0.5953(11) 0.2405(10) 0.036(4) Uani 0.50 1 d PU B 2
C211 C 0.4552(8) 0.6506(12) 0.2451(11) 0.028(4) Uani 0.50 1 d PU B 2
C212 C 0.5000 0.7221(10) 0.2500 0.043(3) Uani 1 2 d SU B 2
H21A H 0.5412 0.6964 0.2685 0.065 Uiso 0.50 1 calc PR B 2
H21B H 0.5018 0.7669 0.2932 0.065 Uiso 0.50 1 calc PR B 2
H21C H 0.4862 0.7496 0.1915 0.065 Uiso 0.50 1 calc PR B 2
N300 N 0.4480(8) -0.0266(12) 0.3322(13) 0.051(5) Uani 0.50 1 d PU C 1
C301 C 0.4800(10) -0.0082(15) 0.3985(15) 0.050(5) Uani 0.50 1 d PU C 1
C302 C 0.5241(10) 0.0155(16) 0.4879(16) 0.059(6) Uani 0.50 1 d PU C 1
H30A H 0.5428 -0.0382 0.5217 0.089 Uiso 0.50 1 calc PR C 1
H30B H 0.5028 0.0478 0.5168 0.089 Uiso 0.50 1 calc PR C 1
H30C H 0.5565 0.0529 0.4855 0.089 Uiso 0.50 1 calc PR C 1
N310 N 0.4462(8) -0.0101(12) 0.2723(12) 0.047(4) Uani 0.50 1 d PU D 2
C311 C 0.4714(9) 0.0523(14) 0.2709(14) 0.043(5) Uani 0.50 1 d PU D 2
C312 C 0.5000 0.1309(11) 0.2500 0.063(5) Uani 1 2 d SU D 2
H31A H 0.5265 0.1114 0.2227 0.094 Uiso 0.50 1 calc PR D 2
H31B H 0.5250 0.1633 0.3048 0.094 Uiso 0.50 1 calc PR D 2
H31C H 0.4673 0.1696 0.2087 0.094 Uiso 0.50 1 calc PR D 2
F101 F 0.5031(2) 0.2273(4) 0.4344(3) 0.0421(13) Uani 1 1 d . . .
F102 F 0.4119(3) 0.1808(5) 0.3533(5) 0.076(2) Uani 1 1 d . . .
F103 F 0.4337(3) 0.3166(5) 0.3475(4) 0.076(2) Uani 1 1 d . . .
C100 C 0.4431(4) 0.2484(6) 0.4010(6) 0.036(2) Uani 1 1 d . . .
S100 S 0.42028(9) 0.27454(16) 0.48768(13) 0.0252(4) Uani 1 1 d . . .
O101 O 0.3556(2) 0.2904(4) 0.4384(4) 0.0338(15) Uani 1 1 d . . .
O102 O 0.4564(3) 0.3514(4) 0.5278(4) 0.0363(16) Uani 1 1 d . . .
O103 O 0.4376(3) 0.1956(4) 0.5428(4) 0.0460(19) Uani 1 1 d . . .

loop_
_atom_site_aniso_label
_atom_site_aniso_U_11
_atom_site_aniso_U_22
_atom_site_aniso_U_33
_atom_site_aniso_U_23
_atom_site_aniso_U_13
_atom_site_aniso_U_12
Co1 0.0196(6) 0.0159(5) 0.0078(5) -0.0010(4) 0.0058(4) 0.0007(4)
Mo1 0.0149(3) 0.0153(3) 0.0068(3) -0.0005(3) 0.0034(2) -0.0001(3)
C1 0.025(4) 0.026(5) 0.021(4) -0.006(3) 0.011(4) 0.009(4)
C2 0.025(4) 0.017(4) 0.012(4) -0.001(3) 0.010(3) 0.003(3)
C3 0.032(5) 0.019(4) 0.019(4) 0.001(3) 0.014(4) -0.002(4)
C4 0.032(5) 0.023(4) 0.009(4) -0.006(3) 0.009(3) -0.008(4)
C5 0.029(5) 0.020(4) 0.013(4) -0.004(3) 0.006(3) 0.000(4)
C6 0.024(4) 0.019(4) 0.014(4) -0.007(3) 0.005(3) 0.000(3)
C7 0.032(5) 0.021(4) 0.009(4) 0.001(3) 0.007(3) 0.007(4)
C8 0.028(5) 0.024(4) 0.010(4) -0.002(3) 0.010(3) 0.005(4)
C9 0.055(6) 0.014(4) 0.022(4) 0.009(3) 0.027(4) 0.012(4)
C10 0.054(6) 0.018(4) 0.025(5) 0.001(4) 0.028(4) 0.003(4)
C11 0.041(5) 0.018(4) 0.033(5) -0.009(4) 0.025(4) -0.007(4)
C12 0.023(5) 0.018(4) 0.013(4) -0.006(3) 0.007(3) -0.006(3)
C13 0.015(4) 0.040(5) 0.007(3) -0.001(3) 0.001(3) 0.005(4)
C14 0.019(3) 0.019(3) 0.014(3) -0.001(2) 0.010(2) -0.001(2)
C15 0.027(4) 0.045(6) 0.023(4) -0.001(4) 0.016(4) -0.011(4)
C16 0.038(5) 0.031(5) 0.035(5) -0.005(4) 0.024(5) -0.008(4)
C17 0.044(5) 0.021(5) 0.013(4) -0.002(3) 0.008(4) -0.010(4)
C18 0.021(4) 0.018(4) 0.016(4) -0.004(3) 0.009(3) -0.002(3)
N1 0.021(2) 0.018(2) 0.011(2) -0.0002(19) 0.0089(19) 0.002(2)
N2 0.019(3) 0.011(3) 0.014(3) 0.002(3) 0.004(3) 0.002(3)
N3 0.028(4) 0.022(4) 0.015(3) -0.007(3) 0.014(3) 0.001(3)
N4 0.023(4) 0.017(3) 0.014(3) -0.002(2) 0.008(3) 0.003(3)
O1 0.015(3) 0.026(3) 0.005(2) -0.004(2) 0.001(2) -0.002(2)
O2 0.011(3) 0.022(3) 0.009(2) -0.002(2) 0.003(2) 0.003(2)
O3 0.025(3) 0.025(3) 0.008(2) -0.001(2) 0.004(2) 0.003(2)
O4 0.021(3) 0.022(3) 0.019(3) -0.001(2) 0.012(2) -0.004(2)
N200 0.031(4) 0.033(4) 0.031(4) 0.001(3) 0.016(3) -0.002(3)
C201 0.029(5) 0.029(5) 0.028(5) 0.001(3) 0.012(3) 0.000(3)
C202 0.070(6) 0.070(6) 0.075(6) 0.000 0.030(3) 0.000
N210 0.035(4) 0.037(5) 0.035(4) -0.001(3) 0.015(3) 0.001(3)
C211 0.028(5) 0.028(5) 0.027(5) 0.000(3) 0.012(3) 0.002(3)
C212 0.045(4) 0.044(4) 0.041(4) 0.000 0.020(3) 0.000
N300 0.050(5) 0.050(5) 0.052(5) 0.001(3) 0.022(3) -0.002(3)
C301 0.050(6) 0.049(6) 0.050(6) 0.000(3) 0.022(4) 0.000(3)
C302 0.059(7) 0.058(7) 0.059(7) 0.000(3) 0.025(4) 0.000(3)
N310 0.046(5) 0.046(5) 0.046(5) -0.001(3) 0.018(3) -0.001(3)
C311 0.044(6) 0.043(6) 0.041(6) -0.001(3) 0.019(3) -0.001(3)
C312 0.063(5) 0.062(5) 0.064(5) 0.000 0.028(3) 0.000
F101 0.021(2) 0.055(3) 0.052(3) -0.023(3) 0.017(2) -0.001(3)
F102 0.042(4) 0.098(6) 0.081(5) -0.063(4) 0.022(3) -0.014(4)
F103 0.094(5) 0.114(6) 0.032(3) 0.023(4) 0.040(4) 0.029(5)
C100 0.028(5) 0.040(6) 0.027(5) -0.016(4) 0.000(4) -0.009(4)
S100 0.0240(10) 0.0266(11) 0.0244(10) 0.0040(10) 0.0101(8) 0.0022(10)
O101 0.020(3) 0.038(4) 0.039(3) 0.003(3) 0.009(3) 0.004(3)
O102 0.032(4) 0.029(3) 0.040(4) -0.005(3) 0.008(3) 0.001(3)
O103 0.045(4) 0.041(4) 0.044(4) 0.024(3) 0.013(3) 0.003(3)

loop_
_atom_type_symbol
_atom_type_description
_atom_type_scat_dispersion_real
_atom_type_scat_dispersion_imag
_atom_type_scat_source
C C 0.0033 0.0016 'International Tables Vol C Tables 4.2.6.8 and 6.1.1.4'
H H 0.0000 0.0000 'International Tables Vol C Tables 4.2.6.8 and 6.1.1.4'
N N 0.0061 0.0033 'International Tables Vol C Tables 4.2.6.8 and 6.1.1.4'
O O 0.0106 0.0060 'International Tables Vol C Tables 4.2.6.8 and 6.1.1.4'
F F 0.0171 0.0103 'International Tables Vol C Tables 4.2.6.8 and 6.1.1.4'
S S 0.1246 0.1234 'International Tables Vol C Tables 4.2.6.8 and 6.1.1.4'
Co Co 0.3494 0.9721 'International Tables Vol C Tables 4.2.6.8 and 6.1.1.4'
Mo Mo -1.6832 0.6857 'International Tables Vol C Tables 4.2.6.8 and 6.1.1.4'

loop_
_exptl_crystal_face_index_h
_exptl_crystal_face_index_k
_exptl_crystal_face_index_l
_exptl_crystal_face_perp_dist
1 1 -1 0.0710
-1 -1 1 0.0680
-7 2 3 0.0620
7 -2 -3 0.1010
7 1 -4 0.0760
1 0 0 0.0610
-1 0 0 0.0410
3 -2 -5 0.0800
-3 2 5 0.0880

loop_
_geom_angle_atom_site_label_1
_geom_angle_atom_site_label_2
_geom_angle_atom_site_label_3
_geom_angle
_geom_angle_site_symmetry_1
_geom_angle_site_symmetry_3
O1 Co1 N2 95.2(2) . .
O1 Co1 O2 79.6(2) . .
N2 Co1 O2 174.8(2) . .
O1 Co1 N3 95.1(3) . .
N2 Co1 N3 90.0(3) . .
O2 Co1 N3 91.0(2) . .
O1 Co1 N4 95.4(2) . .
N2 Co1 N4 88.0(3) . .
O2 Co1 N4 91.9(2) . .
N3 Co1 N4 169.4(3) . .
O1 Co1 N1 177.8(2) . .
N2 Co1 N1 86.9(3) . .
O2 Co1 N1 98.3(2) . .
N3 Co1 N1 85.6(3) . .
N4 Co1 N1 83.9(3) . .
O1 Co1 Mo1 36.05(14) . .
N2 Co1 Mo1 130.91(19) . .
O2 Co1 Mo1 43.96(14) . .
N3 Co1 Mo1 89.90(19) . .
N4 Co1 Mo1 99.24(18) . .
N1 Co1 Mo1 141.98(18) . .
O4 Mo1 O3 107.2(3) . .
O4 Mo1 O1 106.3(2) . .
O3 Mo1 O1 100.3(2) . .
O4 Mo1 O2 103.4(2) . 7_566
O3 Mo1 O2 93.7(2) . 7_566
O1 Mo1 O2 141.4(2) . 7_566
O4 Mo1 O2 110.2(2) . .
O3 Mo1 O2 141.9(2) . .
O1 Mo1 O2 75.9(2) . .
O2 Mo1 O2 71.1(2) 7_566 .
O4 Mo1 Co1 109.22(18) . .
O3 Mo1 Co1 129.91(18) . .
O1 Mo1 Co1 36.66(15) . .
O2 Mo1 Co1 109.63(14) 7_566 .
O2 Mo1 Co1 39.65(13) . .
N1 C1 C2 111.5(6) . .
N1 C1 H1A 109.3 . .
C2 C1 H1A 109.3 . .
N1 C1 H1B 109.3 . .
C2 C1 H1B 109.3 . .
H1A C1 H1B 108.0 . .
N2 C2 C3 121.4(7) . .
N2 C2 C1 115.6(6) . .
C3 C2 C1 123.1(7) . .
C4 C3 C2 118.5(8) . .
C4 C3 H3 120.8 . .
C2 C3 H3 120.8 . .
C3 C4 C5 120.6(7) . .
C3 C4 H4 119.7 . .
C5 C4 H4 119.7 . .
C4 C5 C6 118.7(7) . .
C4 C5 H5 120.7 . .
C6 C5 H5 120.7 . .
N2 C6 C5 120.2(8) . .
N2 C6 H6 119.9 . .
C5 C6 H6 119.9 . .
C8 C7 N1 107.4(6) . .
C8 C7 H7A 110.2 . .
N1 C7 H7A 110.2 . .
C8 C7 H7B 110.2 . .
N1 C7 H7B 110.2 . .
H7A C7 H7B 108.5 . .
N3 C8 C9 118.1(8) . .
N3 C8 C7 116.7(7) . .
C9 C8 C7 125.2(7) . .
C10 C9 C8 120.9(8) . .
C10 C9 H9 119.5 . .
C8 C9 H9 119.5 . .
C9 C10 C11 119.6(8) . .
C9 C10 H10 120.2 . .
C11 C10 H10 120.2 . .
C12 C11 C10 118.1(8) . .
C12 C11 H11 121.0 . .
C10 C11 H11 121.0 . .
N3 C12 C11 121.8(8) . .
N3 C12 H12 119.1 . .
C11 C12 H12 119.1 . .
N1 C13 C14 108.0(6) . .
N1 C13 H13A 110.1 . .
C14 C13 H13A 110.1 . .
N1 C13 H13B 110.1 . .
C14 C13 H13B 110.1 . .
H13A C13 H13B 108.4 . .
N4 C14 C15 121.0(7) . .
N4 C14 C13 113.9(6) . .
C15 C14 C13 125.1(7) . .
C14 C15 C16 119.4(8) . .
C14 C15 H15 120.3 . .
C16 C15 H15 120.3 . .
C17 C16 C15 117.4(8) . .
C17 C16 H16 121.3 . .
C15 C16 H16 121.3 . .
C16 C17 C18 121.6(8) . .
C16 C17 H17 119.2 . .
C18 C17 H17 119.2 . .
N4 C18 C17 119.3(7) . .
N4 C18 H18 120.3 . .
C17 C18 H18 120.3 . .
C13 N1 C1 109.8(6) . .
C13 N1 C7 114.6(6) . .
C1 N1 C7 109.9(6) . .
C13 N1 Co1 106.3(5) . .
C1 N1 Co1 110.6(5) . .
C7 N1 Co1 105.5(5) . .
C2 N2 C6 120.6(6) . .
C2 N2 Co1 115.2(5) . .
C6 N2 Co1 124.1(5) . .
C12 N3 C8 121.5(7) . .
C12 N3 Co1 126.0(5) . .
C8 N3 Co1 112.0(5) . .
C14 N4 C18 121.0(7) . .
C14 N4 Co1 113.7(5) . .
C18 N4 Co1 124.9(5) . .
Mo1 O1 Co1 107.3(2) . .
Co1 O2 Mo1 151.2(3) . 7_566
Co1 O2 Mo1 96.4(2) . .
Mo1 O2 Mo1 108.9(2) 7_566 .
N200 C201 C202 171.2(18) . .
N210 C211 C212 179.3(18) . .
C211 C212 H21A 109.5 . .
C211 C212 H21B 109.5 . .
H21A C212 H21B 109.5 . .
C211 C212 H21C 109.5 . .
H21A C212 H21C 109.5 . .
H21B C212 H21C 109.5 . .
N300 C301 C302 179(3) . .
N310 C311 C312 169(2) . .
C311 C312 H31A 109.5 . .
C311 C312 H31B 109.5 . .
H31A C312 H31B 109.5 . .
C311 C312 H31C 109.5 . .
H31A C312 H31C 109.5 . .
H31B C312 H31C 109.5 . .
F102 C100 F103 108.4(8) . .
F102 C100 F101 106.8(7) . .
F103 C100 F101 107.4(8) . .
F102 C100 S100 111.5(7) . .
F103 C100 S100 110.8(6) . .
F101 C100 S100 111.8(6) . .
O101 S100 O102 114.7(4) . .
O101 S100 O103 116.1(4) . .
O102 S100 O103 115.1(4) . .
O101 S100 C100 102.3(4) . .
O102 S100 C100 102.6(4) . .
O103 S100 C100 103.2(4) . .

loop_
_geom_bond_atom_site_label_1
_geom_bond_atom_site_label_2
_geom_bond_distance
_geom_bond_site_symmetry_2
Co1 O1 1.877(5) .
Co1 N2 1.918(6) .
Co1 O2 1.927(5) .
Co1 N3 1.931(7) .
Co1 N4 1.932(6) .
Co1 N1 1.944(6) .
Co1 Mo1 3.0013(13) .
Mo1 O4 1.712(5) .
Mo1 O3 1.717(5) .
Mo1 O1 1.850(5) .
Mo1 O2 1.994(5) 7_566
Mo1 O2 2.096(5) .
C1 N1 1.502(9) .
C1 C2 1.516(11) .
C1 H1A 0.9900 .
C1 H1B 0.9900 .
C2 N2 1.346(9) .
C2 C3 1.375(11) .
C3 C4 1.372(11) .
C3 H3 0.9500 .
C4 C5 1.385(11) .
C4 H4 0.9500 .
C5 C6 1.387(10) .
C5 H5 0.9500 .
C6 N2 1.348(9) .
C6 H6 0.9500 .
C7 C8 1.470(11) .
C7 N1 1.526(9) .
C7 H7A 0.9900 .
C7 H7B 0.9900 .
C8 N3 1.341(10) .
C8 C9 1.415(11) .
C9 C10 1.344(12) .
C9 H9 0.9500 .
C10 C11 1.396(12) .
C10 H10 0.9500 .
C11 C12 1.374(11) .
C11 H11 0.9500 .
C12 N3 1.335(9) .
C12 H12 0.9500 .
C13 N1 1.477(10) .
C13 C14 1.510(10) .
C13 H13A 0.9900 .
C13 H13B 0.9900 .
C14 N4 1.334(9) .
C14 C15 1.375(11) .
C15 C16 1.403(12) .
C15 H15 0.9500 .
C16 C17 1.369(12) .
C16 H16 0.9500 .
C17 C18 1.370(10) .
C17 H17 0.9500 .
C18 N4 1.350(9) .
C18 H18 0.9500 .
O2 Mo1 1.994(5) 7_566
N200 C201 1.15(2) .
C201 C202 1.38(2) .
C202 H20A 0.9800 .
C202 H20B 0.9800 .
C202 H20C 0.9800 .
N210 C211 1.16(2) .
C211 C212 1.50(2) .
C212 H21A 0.9800 .
C212 H21B 0.9800 .
C212 H21C 0.9800 .
N300 C301 1.07(2) .
C301 C302 1.45(3) .
C302 H30A 0.9800 .
C302 H30B 0.9800 .
C302 H30C 0.9800 .
N310 C311 1.13(2) .
C311 C312 1.49(2) .
C312 H31A 0.9800 .
C312 H31B 0.9800 .
C312 H31C 0.9800 .
F101 C100 1.338(10) .
F102 C100 1.312(10) .
F103 C100 1.320(11) .
C100 S100 1.811(10) .
S100 O101 1.424(6) .
S100 O102 1.431(6) .
S100 O103 1.454(6) .

loop_
_geom_torsion_atom_site_label_1
_geom_torsion_atom_site_label_2
_geom_torsion_atom_site_label_3
_geom_torsion_atom_site_label_4
_geom_torsion
_geom_torsion_site_symmetry_1
_geom_torsion_site_symmetry_4
O1 Co1 Mo1 O4 91.6(3) . .
N2 Co1 Mo1 O4 82.7(3) . .
O2 Co1 Mo1 O4 -98.8(3) . .
N3 Co1 Mo1 O4 -7.2(3) . .
N4 Co1 Mo1 O4 178.1(3) . .
N1 Co1 Mo1 O4 -90.0(4) . .
O1 Co1 Mo1 O3 -42.9(4) . .
N2 Co1 Mo1 O3 -51.7(3) . .
O2 Co1 Mo1 O3 126.8(3) . .
N3 Co1 Mo1 O3 -141.7(3) . .
N4 Co1 Mo1 O3 43.6(3) . .
N1 Co1 Mo1 O3 135.5(4) . .
N2 Co1 Mo1 O1 -8.9(4) . .
O2 Co1 Mo1 O1 169.6(4) . .
N3 Co1 Mo1 O1 -98.8(3) . .
N4 Co1 Mo1 O1 86.5(3) . .
N1 Co1 Mo1 O1 178.4(4) . .
O1 Co1 Mo1 O2 -155.7(3) . 7_566
N2 Co1 Mo1 O2 -164.6(3) . 7_566
O2 Co1 Mo1 O2 13.9(4) . 7_566
N3 Co1 Mo1 O2 105.5(2) . 7_566
N4 Co1 Mo1 O2 -69.2(2) . 7_566
N1 Co1 Mo1 O2 22.7(3) . 7_566
O1 Co1 Mo1 O2 -169.6(4) . .
N2 Co1 Mo1 O2 -178.5(3) . .
N3 Co1 Mo1 O2 91.5(3) . .
N4 Co1 Mo1 O2 -83.1(3) . .
N1 Co1 Mo1 O2 8.8(4) . .
N1 C1 C2 N2 -4.1(10) . .
N1 C1 C2 C3 176.3(8) . .
N2 C2 C3 C4 -2.0(12) . .
C1 C2 C3 C4 177.7(7) . .
C2 C3 C4 C5 1.5(12) . .
C3 C4 C5 C6 -1.7(12) . .
C4 C5 C6 N2 2.4(12) . .
N1 C7 C8 N3 -30.3(9) . .
N1 C7 C8 C9 152.0(7) . .
N3 C8 C9 C10 0.4(11) . .
C7 C8 C9 C10 178.0(7) . .
C8 C9 C10 C11 -0.1(12) . .
C9 C10 C11 C12 1.1(11) . .
C10 C11 C12 N3 -2.5(11) . .
N1 C13 C14 N4 27.6(8) . .
N1 C13 C14 C15 -149.7(7) . .
N4 C14 C15 C16 -0.2(12) . .
C13 C14 C15 C16 176.9(7) . .
C14 C15 C16 C17 -3.7(12) . .
C15 C16 C17 C18 6.2(12) . .
C16 C17 C18 N4 -4.8(12) . .
C14 C13 N1 C1 80.5(7) . .
C14 C13 N1 C7 -155.3(6) . .
C14 C13 N1 Co1 -39.2(6) . .
C2 C1 N1 C13 -115.4(7) . .
C2 C1 N1 C7 117.7(7) . .
C2 C1 N1 Co1 1.5(8) . .
C8 C7 N1 C13 153.7(6) . .
C8 C7 N1 C1 -82.1(7) . .
C8 C7 N1 Co1 37.1(6) . .
N2 Co1 N1 C13 119.8(5) . .
O2 Co1 N1 C13 -59.6(4) . .
N3 Co1 N1 C13 -149.9(5) . .
N4 Co1 N1 C13 31.5(4) . .
Mo1 Co1 N1 C13 -65.7(5) . .
N2 Co1 N1 C1 0.6(5) . .
O2 Co1 N1 C1 -178.7(5) . .
N3 Co1 N1 C1 90.9(5) . .
N4 Co1 N1 C1 -87.6(5) . .
Mo1 Co1 N1 C1 175.1(4) . .
N2 Co1 N1 C7 -118.1(5) . .
O2 Co1 N1 C7 62.5(5) . .
N3 Co1 N1 C7 -27.9(5) . .
N4 Co1 N1 C7 153.6(5) . .
Mo1 Co1 N1 C7 56.4(6) . .
C3 C2 N2 C6 2.8(11) . .
C1 C2 N2 C6 -176.9(7) . .
C3 C2 N2 Co1 -175.6(6) . .
C1 C2 N2 Co1 4.7(8) . .
C5 C6 N2 C2 -3.0(11) . .
C5 C6 N2 Co1 175.3(6) . .
O1 Co1 N2 C2 176.2(5) . .
N3 Co1 N2 C2 -88.7(5) . .
N4 Co1 N2 C2 80.9(5) . .
N1 Co1 N2 C2 -3.1(5) . .
Mo1 Co1 N2 C2 -178.6(4) . .
O1 Co1 N2 C6 -2.1(6) . .
N3 Co1 N2 C6 93.0(6) . .
N4 Co1 N2 C6 -97.4(6) . .
N1 Co1 N2 C6 178.6(6) . .
Mo1 Co1 N2 C6 3.1(7) . .
C11 C12 N3 C8 2.9(11) . .
C11 C12 N3 Co1 174.8(6) . .
C9 C8 N3 C12 -1.7(10) . .
C7 C8 N3 C12 -179.6(7) . .
C9 C8 N3 Co1 -174.6(5) . .
C7 C8 N3 Co1 7.5(8) . .
O1 Co1 N3 C12 22.4(6) . .
N2 Co1 N3 C12 -72.8(6) . .
O2 Co1 N3 C12 102.0(6) . .
N4 Co1 N3 C12 -151.9(12) . .
N1 Co1 N3 C12 -159.7(6) . .
Mo1 Co1 N3 C12 58.1(6) . .
O1 Co1 N3 C8 -165.1(5) . .
N2 Co1 N3 C8 99.7(5) . .
O2 Co1 N3 C8 -85.4(5) . .
N4 Co1 N3 C8 20.6(17) . .
N1 Co1 N3 C8 12.8(5) . .
Mo1 Co1 N3 C8 -129.4(5) . .
C15 C14 N4 C18 1.8(11) . .
C13 C14 N4 C18 -175.7(6) . .
C15 C14 N4 Co1 175.7(6) . .
C13 C14 N4 Co1 -1.8(8) . .
C17 C18 N4 C14 0.7(10) . .
C17 C18 N4 Co1 -172.5(5) . .
O1 Co1 N4 C14 160.5(5) . .
N2 Co1 N4 C14 -104.5(5) . .
O2 Co1 N4 C14 80.7(5) . .
N3 Co1 N4 C14 -25.3(17) . .
N1 Co1 N4 C14 -17.4(5) . .
Mo1 Co1 N4 C14 124.3(5) . .
O1 Co1 N4 C18 -25.9(6) . .
N2 Co1 N4 C18 69.1(6) . .
O2 Co1 N4 C18 -105.7(6) . .
N3 Co1 N4 C18 148.3(12) . .
N1 Co1 N4 C18 156.2(6) . .
Mo1 Co1 N4 C18 -62.1(6) . .
O4 Mo1 O1 Co1 -100.5(3) . .
O3 Mo1 O1 Co1 148.0(3) . .
O2 Mo1 O1 Co1 38.5(4) 7_566 .
O2 Mo1 O1 Co1 6.8(2) . .
N2 Co1 O1 Mo1 173.3(3) . .
O2 Co1 O1 Mo1 -7.3(2) . .
N3 Co1 O1 Mo1 82.8(3) . .
N4 Co1 O1 Mo1 -98.3(3) . .
O1 Co1 O2 Mo1 -145.7(6) . 7_566
N3 Co1 O2 Mo1 119.3(6) . 7_566
N4 Co1 O2 Mo1 -50.6(6) . 7_566
N1 Co1 O2 Mo1 33.6(6) . 7_566
Mo1 Co1 O2 Mo1 -151.9(7) . 7_566
O1 Co1 O2 Mo1 6.2(2) . .
N3 Co1 O2 Mo1 -88.8(3) . .
N4 Co1 O2 Mo1 101.3(2) . .
N1 Co1 O2 Mo1 -174.5(2) . .
O4 Mo1 O2 Co1 96.1(2) . .
O3 Mo1 O2 Co1 -95.2(4) . .
O1 Mo1 O2 Co1 -6.4(2) . .
O2 Mo1 O2 Co1 -166.1(4) 7_566 .
O4 Mo1 O2 Mo1 -97.8(3) . 7_566
O3 Mo1 O2 Mo1 70.9(4) . 7_566
O1 Mo1 O2 Mo1 159.8(3) . 7_566
O2 Mo1 O2 Mo1 0.0 7_566 7_566
Co1 Mo1 O2 Mo1 166.1(4) . 7_566
F102 C100 S100 O101 -57.8(7) . .
F103 C100 S100 O101 63.0(7) . .
F101 C100 S100 O101 -177.3(6) . .
F102 C100 S100 O102 -177.0(6) . .
F103 C100 S100 O102 -56.2(7) . .
F101 C100 S100 O102 63.5(7) . .
F102 C100 S100 O103 63.1(7) . .
F103 C100 S100 O103 -176.2(6) . .
F101 C100 S100 O103 -56.4(7) . .
